data_7710918
loop_
_publ_author_name
'Mitzel, Norbert Werner'
'Aders, Niklas'
'Lamm, Jan-Hendrik'
'Beckmann, Jean Louis'
'Neumann, Beate'
'Stammler, Georg'

_publ_section_title
;
 Synthesis of bi- and tetradentate poly-Lewis acids by hydroalumination of
 poly-alkynyl-anthracene derivatives
;
_journal_name_full 'Dalton Transactions'
_journal_paper_doi 10.1039/D2DT02118H
_journal_year 2022
_chemical_formula_moiety 'C36 H20'
_chemical_formula_sum 'C36 H20'
_chemical_formula_weight 452.52
_space_group_crystal_system monoclinic
_space_group_IT_number 14
_space_group_name_Hall '-P 2ybc'
_space_group_name_H-M_alt 'P 1 21/c 1'
_atom_sites_solution_hydrogens difmap
_atom_sites_solution_primary dual
_audit_creation_date 2022-02-15
_audit_creation_method
;
Olex2 1.3-ac4
(compiled 2019.04.23 svn.r3594 for Rigaku Oxford Diffraction, GUI svn.r5739)
;
_audit_update_record
;
2022-04-01 deposited with the CCDC.	2022-08-08 downloaded from the CCDC.
;
_cell_angle_alpha 90
_cell_angle_beta 106.591(3)
_cell_angle_gamma 90
_cell_formula_units_Z 2
_cell_length_a 10.1803(3)
_cell_length_b 10.4962(3)
_cell_length_c 11.2236(3)
_cell_measurement_reflns_used 10116
_cell_measurement_temperature 100.01(10)
_cell_measurement_theta_max 75.9330
_cell_measurement_theta_min 4.5050
_cell_volume 1149.36(6)
_computing_cell_refinement 'CrysAlisPro 1.171.41.122a (Rigaku OD, 2021)'
_computing_data_collection 'CrysAlisPro 1.171.41.122a (Rigaku OD, 2021)'
_computing_data_reduction 'CrysAlisPro 1.171.41.122a (Rigaku OD, 2021)'
_computing_molecular_graphics 'Olex2 (Dolomanov et al., 2009)'
_computing_publication_material 'Olex2 (Dolomanov et al., 2009)'
_computing_structure_refinement 'ShelXL (Sheldrick, 2015)'
_computing_structure_solution 'ShelXT (Sheldrick, 2015)'
_diffrn_ambient_environment N~2~
_diffrn_ambient_temperature 100.01(10)
_diffrn_detector 'CCD plate'
_diffrn_detector_area_resol_mean 5.3114
_diffrn_detector_type Atlas
_diffrn_measured_fraction_theta_full 1.000
_diffrn_measured_fraction_theta_max 0.993
_diffrn_measurement_details
;
List of Runs (angles in degrees, time in seconds):

  # Type    Start    End  Width  t~exp~   \w     \q     \k     \f   Frames
#--------------------------------------------------------------------------
  1  \w    -69.00 -21.00   1.00    4.00    --  -38.50 -44.00 168.45   48
  2  \w     15.00 112.00   1.00    4.00    --   42.32  71.00  51.70   97
  3  \w     12.00  41.00   1.00    4.00    --   42.32  78.00 106.10   29
  4  \w    -21.00  63.00   1.00    4.00    --   42.32 -77.00 -60.00   84
  5  \w     17.00 107.00   1.00    4.00    --   42.32  70.00  92.71   90
  6  \w    -19.00  72.00   1.00    4.00    --   42.32 -77.00  30.00   91
  7  \w     24.00 109.00   1.00    4.00    --   42.32  57.00 -30.00   85
  8  \w     12.00  41.00   1.00    4.00    --   42.32  79.00 -89.14   29
  9  \w     11.00  39.00   1.00    4.00    --   42.32  80.00-169.87   28
 10  \w     18.00 111.00   1.00    4.00    --   42.32  57.00-180.00   93
 11  \w     12.00  37.00   1.00    4.00    --   42.32  81.00 -42.85   25
 12  \w     83.00 114.00   1.00    4.00    --   42.32  37.00 -60.00   31
 13  \w     11.00  55.00   1.00    4.00    --   42.32 -99.00 120.00   44
 14  \w     17.00  65.00   1.00    4.00    --   42.32  57.00 -90.00   48
 15  \w     22.00  68.00   1.00    4.00    --   42.32  37.00 -60.00   46
 16  \w     17.00  48.00   1.00    4.00    --   42.32  57.00  30.00   31
 17  \w     80.00 109.00   1.00    4.00    --   42.32  57.00 -90.00   29
 18  \w    -21.00  66.00   1.00    4.00    --   42.32 -77.00-180.00   87
 19  \w     87.00 116.00   1.00   15.00    --  111.00  53.00  91.65   29
 20  \w     84.00 118.00   1.00   15.00    --  111.00  63.00-161.56   34
 21  \w     85.00 113.00   1.00   15.00    --  111.00  60.00-171.14   28
 22  \w    129.00 158.00   1.00   15.00    --  111.00  60.00-132.43   29
 23  \w     34.00 107.00   1.00   15.00    --  111.00 -94.00  30.00   73
 24  \w     91.00 172.00   1.00   15.00    --  111.00  45.00 150.00   81
 25  \w     91.00 120.00   1.00   15.00    --  111.00  45.00 120.00   29
 26  \w     33.00 107.00   1.00   15.00    --  111.00 -94.00 150.00   74
 27  \w     32.00 105.00   1.00   15.00    --  111.00 -94.00 -30.00   73
 28  \w     44.00 130.00   1.00   15.00    --  111.00 -45.00 120.00   86
 29  \w     77.00 112.00   1.00   15.00    --  111.00-125.00-120.00   35
 30  \w     63.00 107.00   1.00   15.00    --  111.00 -94.00  90.00   44
 31  \w     89.00 168.00   1.00   15.00    --  111.00  45.00 -30.00   79
 32  \w     42.00 113.00   1.00   15.00    --  111.00-125.00 -60.00   71
 33  \w     85.00 116.00   1.00   15.00    --  111.00  60.00-132.43   31
 34  \w     85.00 114.00   1.00   15.00    --  111.00  61.00 -90.00   29
 35  \w     84.00 114.00   1.00   15.00    --  111.00  63.00 -80.15   30
 36  \w    131.00 168.00   1.00   15.00    --  111.00  56.00 130.38   37
 37  \w    138.00 167.00   1.00   15.00    --  111.00  70.00  10.66   29
 38  \w     85.00 118.00   1.00   15.00    --  111.00  61.00-120.00   33
 39  \w    136.00 167.00   1.00   15.00    --  111.00  61.00 -60.00   31
 40  \w     83.00 111.00   1.00   15.00    --  111.00  70.00  10.66   28
 41  \w     52.00  85.00   1.00   15.00    --  111.00 -61.00-120.00   33
 42  \w    105.00 136.00   1.00   15.00    --  111.00 -61.00-120.00   31
 43  \w     87.00 113.00   1.00   15.00    --  111.00  56.00 130.38   26
 44  \w     85.00 113.00   1.00   15.00    --  111.00  61.00  90.00   28
 45  \w     85.00 115.00   1.00   15.00    --  111.00  61.00 -60.00   30
 46  \w     86.00 115.00   1.00   15.00    --  111.00  61.00  30.00   29
 47  \w    153.00 178.00   1.00   15.00    --  111.00  69.00 -28.24   25
 48  \w     85.00 161.00   1.00   15.00    --  111.00  61.00   0.00   76
 49  \w     86.00 111.00   1.00   15.00    --  111.00  61.00  60.00   25
 50  \w     85.00 177.00   1.00   15.00    --  111.00  61.00-150.00   92
 51  \w     83.00 112.00   1.00   15.00    --  111.00  69.00 -28.24   29
 52  \w     41.00 116.00   1.00   15.00    --  111.00 -45.00   0.00   75
 53  \w     85.00 114.00   1.00   15.00    --  111.00  61.00 -30.00   29
 54  \w     89.00 175.00   1.00   15.00    --  111.00  45.00-180.00   86
 55  \w     85.00 114.00   1.00   15.00    --  111.00  61.00 150.00   29
 56  \w     91.00 178.00   1.00   15.00    --  111.00  35.00  96.50   87
 57  \w     91.00 176.00   1.00   15.00    --  111.00  45.00 -90.00   85
 58  \w     89.00 173.00   1.00   15.00    --  111.00  45.00  60.00   84
 59  \w     85.00 113.00   1.00   15.00    --  111.00  60.00 113.78   28
 60  \w    139.00 164.00   1.00   15.00    --  111.00  53.00  91.65   25
 61  \w     87.00 116.00   1.00   15.00    --  111.00  53.00-176.66   29
;
_diffrn_measurement_device 'four-circle diffractometer'
_diffrn_measurement_device_type 'SuperNova, Dual, Cu at home/near, Atlas'
_diffrn_measurement_method '\w scans'
_diffrn_orient_matrix_type 'CrysAlisPro convention (1999,Acta A55,543-557)'
_diffrn_orient_matrix_UB_11 -0.1573758000
_diffrn_orient_matrix_UB_12 -0.0092862000
_diffrn_orient_matrix_UB_13 -0.0487651000
_diffrn_orient_matrix_UB_21 0.0048150000
_diffrn_orient_matrix_UB_22 0.0534375000
_diffrn_orient_matrix_UB_23 -0.1265142000
_diffrn_orient_matrix_UB_31 0.0125382000
_diffrn_orient_matrix_UB_32 -0.1363690000
_diffrn_orient_matrix_UB_33 -0.0462103000
_diffrn_radiation_monochromator mirror
_diffrn_radiation_probe x-ray
_diffrn_radiation_type 'Cu K\a'
_diffrn_radiation_wavelength 1.54184
_diffrn_reflns_av_R_equivalents 0.0324
_diffrn_reflns_av_unetI/netI 0.0161
_diffrn_reflns_Laue_measured_fraction_full 1.000
_diffrn_reflns_Laue_measured_fraction_max 0.993
_diffrn_reflns_limit_h_max 12
_diffrn_reflns_limit_h_min -12
_diffrn_reflns_limit_k_max 12
_diffrn_reflns_limit_k_min -13
_diffrn_reflns_limit_l_max 14
_diffrn_reflns_limit_l_min -13
_diffrn_reflns_number 18751
_diffrn_reflns_point_group_measured_fraction_full 1.000
_diffrn_reflns_point_group_measured_fraction_max 0.993
_diffrn_reflns_theta_full 67.684
_diffrn_reflns_theta_max 76.398
_diffrn_reflns_theta_min 4.532
_diffrn_source 'micro-focus sealed X-ray tube'
_diffrn_source_type 'SuperNova (Cu) X-ray Source'
_exptl_absorpt_coefficient_mu 0.565
_exptl_absorpt_correction_T_max 1.000
_exptl_absorpt_correction_T_min 0.539
_exptl_absorpt_correction_type gaussian
_exptl_absorpt_process_details
;
CrysAlisPro 1.171.41.122a (Rigaku Oxford Diffraction, 2021)
Numerical absorption correction based on gaussian integration over
a multifaceted crystal model
Empirical absorption correction using spherical harmonics,
implemented in SCALE3 ABSPACK scaling algorithm.
;
_exptl_crystal_colour 'clear colourless'
_exptl_crystal_colour_lustre clear
_exptl_crystal_colour_primary colourless
_exptl_crystal_density_diffrn 1.308
_exptl_crystal_description plate
_exptl_crystal_F_000 472
_exptl_crystal_size_max 0.3
_exptl_crystal_size_mid 0.18
_exptl_crystal_size_min 0.03
_refine_diff_density_max 0.246
_refine_diff_density_min -0.199
_refine_diff_density_rms 0.041
_refine_ls_extinction_method none
_refine_ls_goodness_of_fit_ref 1.042
_refine_ls_hydrogen_treatment refall
_refine_ls_matrix_type full
_refine_ls_number_parameters 203
_refine_ls_number_reflns 2395
_refine_ls_number_restraints 0
_refine_ls_restrained_S_all 1.042
_refine_ls_R_factor_all 0.0436
_refine_ls_R_factor_gt 0.0383
_refine_ls_shift/su_max 0.000
_refine_ls_shift/su_mean 0.000
_refine_ls_structure_factor_coef Fsqd
_refine_ls_weighting_details 'w=1/[\s^2^(Fo^2^)+(0.0539P)^2^+0.3739P] where P=(Fo^2^+2Fc^2^)/3'
_refine_ls_weighting_scheme calc
_refine_ls_wR_factor_gt 0.0974
_refine_ls_wR_factor_ref 0.1022
_reflns_Friedel_coverage 0.000
_reflns_number_gt 2111
_reflns_number_total 2395
_reflns_threshold_expression 'I > 2\s(I)'
_cod_data_source_file d2dt02118h2.cif
_cod_data_source_block syn-5
_cod_database_code 7710918
_shelx_shelxl_version_number 2018/3
_chemical_oxdiff_formula 'C36 H20'
_shelx_space_group_comment
;
The symmetry employed for this shelxl refinement is uniquely defined
by the following loop, which should always be used as a source of
symmetry information in preference to the above space-group names.
They are only intended as comments.
;
_shelx_estimated_absorpt_t_max 0.983
_shelx_estimated_absorpt_t_min 0.849
_reflns_odcompleteness_completeness 100.00
_reflns_odcompleteness_iscentric 1
_reflns_odcompleteness_theta 43.55
_olex2_refinement_description
;
;
_olex2_date_sample_data_collection 2022-02-14
_olex2_submission_special_instructions 'No special instructions were received'
_oxdiff_exptl_absorpt_empirical_details
;
Empirical correction (ABSPACK) includes:
- Absorption correction using spherical harmonics
- Frame scaling
- Detector area scaling
;
_oxdiff_exptl_absorpt_empirical_full_max 1.353
_oxdiff_exptl_absorpt_empirical_full_min 0.717

loop_
_space_group_symop_operation_xyz
'x, y, z'
'-x, y+1/2, -z+1/2'
'-x, -y, -z'
'x, -y-1/2, z-1/2'

loop_
_atom_site_label
_atom_site_type_symbol
_atom_site_fract_x
_atom_site_fract_y
_atom_site_fract_z
_atom_site_U_iso_or_equiv
_atom_site_adp_type
_atom_site_occupancy
_atom_site_site_symmetry_order
_atom_site_calc_flag
_atom_site_refinement_flags_posn
_atom_site_refinement_flags_adp
_atom_site_refinement_flags_occupancy
_atom_site_disorder_assembly
_atom_site_disorder_group
C1 C 0.31258(11) 0.32971(11) 0.63595(11) 0.0215(2) Uani 1 1 d . . . . .
C2 C 0.42011(11) 0.38635(11) 0.59956(11) 0.0210(2) Uani 1 1 d . . . . .
C3 C 0.45141(11) 0.35370(11) 0.47935(11) 0.0212(2) Uani 1 1 d . . . . .
H3 H 0.4064(14) 0.2737(14) 0.4463(13) 0.020(3) Uiso 1 1 d . . . . .
C4 C 0.60528(11) 0.34298(11) 0.50412(11) 0.0219(2) Uani 1 1 d . . . . .
C5 C 0.66467(12) 0.24978(11) 0.44810(11) 0.0247(3) Uani 1 1 d . . . . .
H5 H 0.6052(15) 0.1867(15) 0.3920(14) 0.027(4) Uiso 1 1 d . . . . .
C6 C 0.80529(13) 0.25079(12) 0.46455(12) 0.0274(3) Uani 1 1 d . . . . .
H6 H 0.8445(16) 0.1872(16) 0.4199(15) 0.034(4) Uiso 1 1 d . . . . .
C7 C 0.88647(12) 0.34272(12) 0.53903(12) 0.0268(3) Uani 1 1 d . . . . .
H7 H 0.9857(15) 0.3439(14) 0.5533(14) 0.027(4) Uiso 1 1 d . . . . .
C8 C 0.82833(12) 0.43523(12) 0.59885(11) 0.0235(3) Uani 1 1 d . . . . .
C9 C 0.68563(11) 0.43671(11) 0.57915(11) 0.0218(2) Uani 1 1 d . . . . .
C10 C 0.61156(11) 0.54082(11) 0.62747(11) 0.0211(2) Uani 1 1 d . . . . .
H10 H 0.6769(14) 0.5860(14) 0.6955(14) 0.023(3) Uiso 1 1 d . . . . .
C11 C 0.49900(11) 0.48166(11) 0.67331(11) 0.0215(2) Uani 1 1 d . . . . .
C12 C 0.46890(12) 0.52329(11) 0.78033(11) 0.0231(3) Uani 1 1 d . . . . .
H12 H 0.5245(14) 0.5905(14) 0.8313(13) 0.022(3) Uiso 1 1 d . . . . .
C13 C 0.35985(12) 0.46968(12) 0.81448(11) 0.0248(3) Uani 1 1 d . . . . .
H13 H 0.3404(15) 0.4985(15) 0.8896(15) 0.032(4) Uiso 1 1 d . . . . .
C14 C 0.28273(12) 0.37277(12) 0.74367(11) 0.0238(3) Uani 1 1 d . . . . .
H14 H 0.2064(15) 0.3324(14) 0.7681(14) 0.028(4) Uiso 1 1 d . . . . .
C15 C 0.23233(11) 0.22837(11) 0.56422(11) 0.0227(3) Uani 1 1 d . . . . .
C16 C 0.16560(12) 0.14260(12) 0.50762(12) 0.0270(3) Uani 1 1 d . . . . .
H16 H 0.1101(17) 0.0758(17) 0.4619(16) 0.038(4) Uiso 1 1 d . . . . .
C17 C 0.91640(12) 0.52760(12) 0.67673(12) 0.0258(3) Uani 1 1 d . . . . .
C18 C 0.99488(14) 0.60127(14) 0.74033(13) 0.0328(3) Uani 1 1 d . . . . .
H18 H 1.0570(19) 0.6594(19) 0.7872(17) 0.049(5) Uiso 1 1 d . . . . .

loop_
_atom_site_aniso_label
_atom_site_aniso_U_11
_atom_site_aniso_U_22
_atom_site_aniso_U_33
_atom_site_aniso_U_23
_atom_site_aniso_U_13
_atom_site_aniso_U_12
C1 0.0191(5) 0.0215(6) 0.0250(5) 0.0033(4) 0.0081(4) 0.0033(4)
C2 0.0199(5) 0.0209(5) 0.0241(5) 0.0028(4) 0.0096(4) 0.0033(4)
C3 0.0207(5) 0.0202(6) 0.0244(5) -0.0003(4) 0.0095(4) -0.0001(4)
C4 0.0214(5) 0.0221(6) 0.0245(5) 0.0035(4) 0.0105(4) 0.0026(4)
C5 0.0259(6) 0.0235(6) 0.0261(6) 0.0001(5) 0.0098(5) 0.0020(5)
C6 0.0263(6) 0.0268(6) 0.0314(6) -0.0007(5) 0.0121(5) 0.0060(5)
C7 0.0199(6) 0.0311(6) 0.0307(6) 0.0018(5) 0.0096(5) 0.0056(5)
C8 0.0219(6) 0.0247(6) 0.0247(6) 0.0031(5) 0.0079(4) 0.0024(4)
C9 0.0219(5) 0.0220(6) 0.0235(5) 0.0029(4) 0.0096(4) 0.0023(4)
C10 0.0192(5) 0.0225(6) 0.0227(6) -0.0002(4) 0.0079(4) -0.0001(4)
C11 0.0200(5) 0.0216(6) 0.0246(6) 0.0030(4) 0.0093(4) 0.0033(4)
C12 0.0233(5) 0.0227(6) 0.0240(6) 0.0005(5) 0.0082(4) 0.0013(4)
C13 0.0256(6) 0.0277(6) 0.0240(6) 0.0007(5) 0.0120(5) 0.0028(5)
C14 0.0211(5) 0.0259(6) 0.0271(6) 0.0032(5) 0.0114(5) 0.0019(4)
C15 0.0200(5) 0.0255(6) 0.0262(6) 0.0042(5) 0.0125(4) 0.0029(4)
C16 0.0227(6) 0.0290(6) 0.0321(6) -0.0017(5) 0.0125(5) -0.0019(5)
C17 0.0198(5) 0.0301(6) 0.0292(6) 0.0024(5) 0.0098(5) 0.0046(5)
C18 0.0247(6) 0.0360(7) 0.0370(7) -0.0053(6) 0.0077(5) -0.0016(5)

loop_
_atom_type_symbol
_atom_type_description
_atom_type_scat_dispersion_real
_atom_type_scat_dispersion_imag
_atom_type_scat_source
C C 0.0181 0.0091 'International Tables Vol C Tables 4.2.6.8 and 6.1.1.4'
H H 0.0000 0.0000 'International Tables Vol C Tables 4.2.6.8 and 6.1.1.4'

loop_
_exptl_crystal_face_index_h
_exptl_crystal_face_index_k
_exptl_crystal_face_index_l
_exptl_crystal_face_perp_dist
1 0 0 0.0165
-1 0 0 0.0165
0 1 -1 0.1385
0 -1 1 0.1385
0 -1 -1 0.0858
0 1 1 0.0858

loop_
_geom_angle_atom_site_label_1
_geom_angle_atom_site_label_2
_geom_angle_atom_site_label_3
_geom_angle
_geom_angle_site_symmetry_1
_geom_angle_site_symmetry_3
_geom_angle_publ_flag
C2 C1 C15 121.00(10) . . ?
C14 C1 C2 119.52(11) . . ?
C14 C1 C15 119.48(10) . . ?
C1 C2 C3 122.95(10) . . ?
C11 C2 C1 119.65(10) . . ?
C11 C2 C3 117.33(10) . . ?
C2 C3 H3 109.8(8) . . ?
C2 C3 C4 108.87(9) . . ?
C2 C3 C10 111.42(9) . 3_666 ?
C4 C3 H3 110.7(8) . . ?
C4 C3 C10 110.84(9) . 3_666 ?
C10 C3 H3 105.2(8) 3_666 . ?
C5 C4 C3 121.96(11) . . ?
C5 C4 C9 120.82(10) . . ?
C9 C4 C3 117.07(10) . . ?
C4 C5 H5 119.4(8) . . ?
C6 C5 C4 119.90(11) . . ?
C6 C5 H5 120.5(8) . . ?
C5 C6 H6 118.6(9) . . ?
C7 C6 C5 119.99(11) . . ?
C7 C6 H6 121.4(9) . . ?
C6 C7 H7 121.2(9) . . ?
C6 C7 C8 120.67(11) . . ?
C8 C7 H7 118.1(9) . . ?
C7 C8 C9 119.36(11) . . ?
C7 C8 C17 118.89(10) . . ?
C9 C8 C17 121.74(11) . . ?
C4 C9 C8 119.20(10) . . ?
C4 C9 C10 117.29(10) . . ?
C8 C9 C10 123.36(11) . . ?
C3 C10 H10 106.4(8) 3_666 . ?
C9 C10 C3 111.10(9) . 3_666 ?
C9 C10 H10 109.4(8) . . ?
C9 C10 C11 109.14(9) . . ?
C11 C10 C3 110.64(9) . 3_666 ?
C11 C10 H10 110.2(8) . . ?
C2 C11 C10 117.03(10) . . ?
C12 C11 C2 120.34(10) . . ?
C12 C11 C10 122.55(11) . . ?
C11 C12 H12 119.8(8) . . ?
C11 C12 C13 120.00(11) . . ?
C13 C12 H12 120.2(8) . . ?
C12 C13 H13 119.4(9) . . ?
C14 C13 C12 120.24(11) . . ?
C14 C13 H13 120.3(9) . . ?
C1 C14 H14 118.7(9) . . ?
C13 C14 C1 120.22(10) . . ?
C13 C14 H14 121.1(9) . . ?
C16 C15 C1 178.20(12) . . ?
C15 C16 H16 178.3(10) . . ?
C18 C17 C8 176.78(13) . . ?
C17 C18 H18 177.8(12) . . ?

loop_
_geom_bond_atom_site_label_1
_geom_bond_atom_site_label_2
_geom_bond_distance
_geom_bond_site_symmetry_2
_geom_bond_publ_flag
C1 C2 1.4049(15) . ?
C1 C14 1.4029(16) . ?
C1 C15 1.4392(17) . ?
C2 C3 1.5116(15) . ?
C2 C11 1.3969(17) . ?
C3 H3 0.977(14) . ?
C3 C4 1.5149(15) . ?
C3 C10 1.6234(16) 3_666 ?
C4 C5 1.3911(16) . ?
C4 C9 1.3974(17) . ?
C5 H5 0.992(15) . ?
C5 C6 1.3902(17) . ?
C6 H6 0.986(17) . ?
C6 C7 1.3850(18) . ?
C7 H7 0.977(15) . ?
C7 C8 1.4040(17) . ?
C8 C9 1.4057(16) . ?
C8 C17 1.4355(17) . ?
C9 C10 1.5134(15) . ?
C10 H10 0.980(15) . ?
C10 C11 1.5165(15) . ?
C11 C12 1.3920(16) . ?
C12 H12 0.980(15) . ?
C12 C13 1.3925(16) . ?
C13 H13 0.968(16) . ?
C13 C14 1.3880(17) . ?
C14 H14 0.990(15) . ?
C15 C16 1.1955(18) . ?
C16 H16 0.954(18) . ?
C17 C18 1.1916(19) . ?
C18 H18 0.927(19) . ?

loop_
_geom_torsion_atom_site_label_1
_geom_torsion_atom_site_label_2
_geom_torsion_atom_site_label_3
_geom_torsion_atom_site_label_4
_geom_torsion
_geom_torsion_site_symmetry_1
_geom_torsion_site_symmetry_2
_geom_torsion_site_symmetry_3
_geom_torsion_site_symmetry_4
_geom_torsion_publ_flag
C1 C2 C3 C4 -137.99(11) . . . . ?
C1 C2 C3 C10 99.47(12) . . . 3_666 ?
C1 C2 C11 C10 -178.76(10) . . . . ?
C1 C2 C11 C12 -1.96(17) . . . . ?
C2 C1 C14 C13 -0.69(17) . . . . ?
C2 C3 C4 C5 140.70(11) . . . . ?
C2 C3 C4 C9 -43.78(13) . . . . ?
C2 C11 C12 C13 0.13(18) . . . . ?
C3 C2 C11 C10 -1.72(15) . . . . ?
C3 C2 C11 C12 175.08(10) . . . . ?
C3 C4 C5 C6 174.06(11) . . . . ?
C3 C4 C9 C8 -176.27(10) . . . . ?
C3 C4 C9 C10 -0.64(15) . . . . ?
C3 C10 C11 C2 79.75(12) 3_666 . . . ?
C3 C10 C11 C12 -96.97(13) 3_666 . . . ?
C4 C5 C6 C7 1.54(18) . . . . ?
C4 C9 C10 C3 -78.19(12) . . . 3_666 ?
C4 C9 C10 C11 44.08(13) . . . . ?
C5 C4 C9 C8 -0.70(17) . . . . ?
C5 C4 C9 C10 174.93(10) . . . . ?
C5 C6 C7 C8 0.21(19) . . . . ?
C6 C7 C8 C9 -2.19(18) . . . . ?
C6 C7 C8 C17 179.06(11) . . . . ?
C7 C8 C9 C4 2.41(17) . . . . ?
C7 C8 C9 C10 -172.93(11) . . . . ?
C8 C9 C10 C3 97.24(12) . . . 3_666 ?
C8 C9 C10 C11 -140.49(11) . . . . ?
C9 C4 C5 C6 -1.29(18) . . . . ?
C9 C10 C11 C2 -42.79(13) . . . . ?
C9 C10 C11 C12 140.49(11) . . . . ?
C10 C3 C4 C5 -96.41(13) 3_666 . . . ?
C10 C3 C4 C9 79.11(12) 3_666 . . . ?
C10 C11 C12 C13 176.75(11) . . . . ?
C11 C2 C3 C4 45.08(13) . . . . ?
C11 C2 C3 C10 -77.46(12) . . . 3_666 ?
C11 C12 C13 C14 1.43(18) . . . . ?
C12 C13 C14 C1 -1.15(18) . . . . ?
C14 C1 C2 C3 -174.63(10) . . . . ?
C14 C1 C2 C11 2.23(17) . . . . ?
C15 C1 C2 C3 5.21(17) . . . . ?
C15 C1 C2 C11 -177.92(10) . . . . ?
C15 C1 C14 C13 179.46(11) . . . . ?
C17 C8 C9 C4 -178.88(11) . . . . ?
C17 C8 C9 C10 5.78(17) . . . . ?

loop_
_exptl_oxdiff_crystal_face_indexfrac_h
_exptl_oxdiff_crystal_face_indexfrac_k
_exptl_oxdiff_crystal_face_indexfrac_l
_exptl_oxdiff_crystal_face_x
_exptl_oxdiff_crystal_face_y
_exptl_oxdiff_crystal_face_z
1.0007 -0.0023 0.0008 -0.1575 0.0046 0.0128
-1.0007 0.0023 -0.0008 0.1575 -0.0046 -0.0128
0.0042 1.0045 -1.0035 0.0390 0.1807 -0.0906
-0.0042 -1.0045 1.0035 -0.0390 -0.1807 0.0906
0.0060 -1.0018 -1.0029 0.0573 0.0734 0.1830
-0.0060 1.0018 1.0029 -0.0573 -0.0734 -0.1830
